data_9004621
loop_
_publ_author_name
'Krivovichev, S. V.'
'Burns, P. C.'

_publ_section_title
;
 Crystal chemistry of uranyl molybdates. III. New structural themes
 in Na6[(UO2)2O(MoO4)4], Na6[(UO2)(MoO4)4] and K6[(UO2)2O(MoO4)4]
;
_journal_name_full 'The Canadian Mineralogist'
_journal_page_first 197
_journal_page_last 206
_journal_paper_doi 10.2113/gscanmin.39.1.197
_journal_volume 39
_journal_year 2001
_chemical_formula_structural Na6[(UO2)(MoO4)4]
_chemical_formula_sum 'Mo8 Na12 O36 U2'
_space_group_IT_number 2
_symmetry_space_group_name_Hall '-P 1'
_symmetry_space_group_name_H-M 'P -1'
_cell_angle_alpha 73.692
_cell_angle_beta 86.621
_cell_angle_gamma 82.940
_cell_length_a 7.0958
_cell_length_b 9.566
_cell_length_c 13.415
_cell_formula_units_Z 1
_cell_volume 867.041
_database_code_amcsd 0005714
_exptl_crystal_density_diffrn 4.013
_cod_depositor_comments
;

2024-04-24
Z value and formula fixed to values more according to usual
chemical conventions.                 miguel
;
_cod_original_formula_sum 'U Mo4 Na6 O18'
_cod_database_code 9004621
_amcsd_formula_title Na6[(UO2)(MoO4)4]

loop_
_space_group_symop_operation_xyz
x,y,z
-x,-y,-z

loop_
_atom_site_aniso_label
_atom_site_aniso_U_11
_atom_site_aniso_U_22
_atom_site_aniso_U_33
_atom_site_aniso_U_12
_atom_site_aniso_U_13
_atom_site_aniso_U_23
U 0.01600 0.01450 0.01170 -0.00290 0.00010 -0.00470
Mo(1) 0.01490 0.02020 0.01940 0.00040 0.00020 -0.00810
Mo(2) 0.02360 0.01700 0.01410 0.00190 -0.00270 -0.00660
Mo(3) 0.01690 0.02310 0.01460 -0.00260 -0.00200 -0.00290
Mo(4) 0.02190 0.03220 0.01510 -0.01050 0.00320 -0.01090
Na(1) 0.02200 0.03100 0.05700 -0.00600 0.00300 -0.02600
Na(2) 0.02300 0.03700 0.02100 -0.00600 0.00400 -0.00900
Na(3) 0.04000 0.03300 0.02200 -0.00200 -0.00700 -0.00600
Na(4) 0.03300 0.05900 0.02200 -0.00900 -0.00100 -0.00500
Na(5) 0.02800 0.05100 0.05600 -0.00200 -0.00200 -0.03900
Na(6) 0.02700 0.04000 0.05000 -0.01300 -0.00500 -0.00500
O(1) 0.02800 0.01600 0.02400 -0.00800 0.00500 -0.00900
O(2) 0.02500 0.01400 0.01900 0.00100 0.00200 -0.00600
O(3) 0.02200 0.03300 0.01700 0.00100 -0.00300 -0.01300
O(4) 0.03300 0.01800 0.01900 -0.00800 0.00100 -0.00200
O(5) 0.01700 0.03400 0.01800 0.00200 -0.00400 -0.00200
O(6) 0.02500 0.03400 0.01800 -0.00500 0.00300 -0.00600
O(7) 0.02000 0.02200 0.04100 -0.00300 0.00200 -0.00700
O(8) 0.03700 0.04100 0.02500 -0.01000 0.00100 -0.02100
O(9) 0.03900 0.03500 0.02900 0.00500 0.00100 -0.01300
O(10) 0.02500 0.02300 0.03000 -0.00200 0.00200 -0.00700
O(11) 0.03100 0.04300 0.03400 -0.01000 -0.00100 -0.01900
O(12) 0.05700 0.05000 0.02700 -0.02400 0.01500 -0.01100
O(13) 0.04900 0.03600 0.02400 0.01100 0.00300 -0.00500
O(14) 0.02200 0.04300 0.02600 0.00200 -0.00300 -0.01300
O(15) 0.05400 0.03500 0.02300 -0.00800 -0.01700 -0.00400
O(16) 0.05700 0.01900 0.01900 -0.00500 0.00200 -0.00200
O(17) 0.02000 0.04200 0.02700 -0.00700 0.00000 0.01300
O(18) 0.03800 0.05200 0.03400 0.01100 -0.02000 -0.02600

loop_
_atom_site_label
_atom_site_fract_x
_atom_site_fract_y
_atom_site_fract_z
_atom_site_U_iso_or_equiv
U 0.07313 0.81676 0.32694 0.01380
Mo(1) 0.52738 0.49016 0.67448 0.01790
Mo(2) 0.23814 0.90941 0.56699 0.01800
Mo(3) -0.34364 0.98742 0.15007 0.01860
Mo(4) -0.07375 0.37198 0.90483 0.02170
Na(1) 0.02390 0.58860 0.61290 0.03380
Na(2) 0.39590 0.24880 0.56160 0.02700
Na(3) -0.20800 0.31760 0.16050 0.03170
Na(4) -0.18780 0.96650 -0.07250 0.03860
Na(5) -0.27300 0.79150 0.72020 0.04030
Na(6) -0.57260 0.34040 0.96820 0.03950
O(1) 0.00250 0.64430 0.40510 0.02200
O(2) 0.11690 0.09190 0.54290 0.02000
O(3) 0.26810 0.84590 0.45370 0.02300
O(4) 0.13500 0.99460 0.25170 0.02300
O(5) -0.24300 0.88130 0.27300 0.02400
O(6) -0.27790 0.39820 0.98010 0.02600
O(7) 0.69180 0.61650 0.62000 0.02800
O(8) -0.08870 0.24490 0.82940 0.03200
O(9) 0.44370 0.51250 0.79430 0.03400
O(10) 0.63050 0.30510 0.68760 0.02600
O(11) 0.11380 0.30690 0.99050 0.03400
O(12) -0.03440 0.54270 0.81640 0.04400
O(13) -0.50860 0.13510 0.15840 0.03800
O(14) 0.33980 0.52120 0.59010 0.03000
O(15) -0.44960 0.87690 0.09190 0.03700
O(16) 0.11330 0.79190 0.66470 0.03200
O(17) -0.15890 0.06260 0.06990 0.03400
O(18) 0.46360 0.90670 0.61010 0.03900

loop_
_cod_related_entry_id
_cod_related_entry_database
_cod_related_entry_code
1 AMCSD 0005714
